data_4067739
loop_
_publ_author_name
'Lounissi, Sond\`es'
'Capon, Jean-Fran\,cois'
'Gloaguen, Fr\'ed\'eric'
'Matoussi, Fatma'
'P\'etillon, Fran\,cois Y.'
'Schollhammer, Philippe'
'Talarmin, Jean'

_publ_section_title
;
 Reactivity of [Fe2(CO)6(\m-S2)] toward a Base-Containing Diphosphine
 (Ph2PCH2)2NCH3: Formation of Diiron Carbonyl Compounds Having Polydentate
 Heterofunctionalized Phosphine (PNS = Ph2PCH2N(CH3)CH2S) and Bidentate
 Thiophosphinito (Ph2PS = PS) Bridges
;
_journal_issue 5
_journal_name_full Organometallics
_journal_page_first 1296
_journal_paper_doi 10.1021/om9011054
_journal_volume 29
_journal_year 2010
_chemical_formula_moiety
;
        C30 H24 Fe2 N2 O4 P S2, C12 H26
;
_chemical_formula_sum 'C42 H50 Fe2 N2 O4 P2 S2'
_chemical_formula_weight 884.6
_chemical_name_systematic
;
 ?
;
_space_group_IT_number 14
_symmetry_cell_setting monoclinic
_symmetry_Int_Tables_number 14
_symmetry_space_group_name_Hall '-P 2yn'
_symmetry_space_group_name_H-M 'P 1 21/n 1'
_atom_sites_solution_hydrogens geom
_atom_sites_solution_primary direct
_atom_sites_solution_secondary difmap
_audit_conform_dict_location ftp://ftp.iucr.org/pub/cif_core.dic
_audit_conform_dict_name cif_core.dic
_audit_conform_dict_version 2.3
_audit_creation_date 2009-11-06T16:33:46-00:00
_audit_creation_method 'WinGX routine CIF_UPDATE'
_cell_angle_alpha 90
_cell_angle_beta 106.165(6)
_cell_angle_gamma 90
_cell_formula_units_Z 4
_cell_length_a 19.1289(10)
_cell_length_b 9.3337(4)
_cell_length_c 25.7957(13)
_cell_measurement_reflns_used 5007
_cell_measurement_temperature 170(2)
_cell_measurement_theta_max 24.26
_cell_measurement_theta_min 2.36
_cell_volume 4423.6(4)
_computing_cell_refinement
;
        CrysAlis RED, Oxford Diffraction Ltd.,
        Version 1.171.32.5 (release 08-05-2007 CrysAlis171 .NET)
        (compiled May  8 2007,13:10:02)
;
_computing_data_collection
;
        CrysAlis CCD, Oxford Diffraction Ltd.,
        Version 1.171.32.5 (release 08-05-2007 CrysAlis171 .NET)
        (compiled May  8 2007,13:10:02)
;
_computing_data_reduction
;
        CrysAlis RED, Oxford Diffraction Ltd.,
        Version 1.171.32.5 (release 08-05-2007 CrysAlis171 .NET)
        (compiled May  8 2007,13:10:02)
;
_computing_molecular_graphics 'ORTEP3 for Windows (Farrugia, 1997)'
_computing_publication_material 'PLATON (Spek, 1980-2002)'
_computing_structure_refinement 'SHELXL-97 (Sheldrick, 1997)'
_computing_structure_solution 'SHELXS-97 (Sheldrick, 1997)'
_diffrn_ambient_temperature 170(2)
_diffrn_detector 'CCD plate'
_diffrn_detector_area_resol_mean 8.3622
_diffrn_measured_fraction_theta_full 0.999
_diffrn_measured_fraction_theta_max 0.999
_diffrn_measurement_device 'Kappa-geometry diffractometer'
_diffrn_measurement_device_type 'XCALIBUR-2 with SAPPHIRE-2 detector'
_diffrn_measurement_method
;
4 stepped omega-scans over 115 deg. with kappa -79 deg. (chi -58.3 deg.),
        phi 0, 90, 180, 270 deg.
        step 1 deg., exposure time 150 s
        detector distance 50 mm
        detector angle 30 deg.
;
_diffrn_orient_matrix_UB_11 -0.0183919362
_diffrn_orient_matrix_UB_12 0.0050855078
_diffrn_orient_matrix_UB_13 0.0202846056
_diffrn_orient_matrix_UB_21 0.0324630612
_diffrn_orient_matrix_UB_22 -0.0191499849
_diffrn_orient_matrix_UB_23 0.0198249612
_diffrn_orient_matrix_UB_31 0.0097817743
_diffrn_orient_matrix_UB_32 0.0732806352
_diffrn_orient_matrix_UB_33 0.0037704934
_diffrn_radiation_monochromator graphite
_diffrn_radiation_probe x-ray
_diffrn_radiation_type MoK\a
_diffrn_radiation_wavelength 0.71073
_diffrn_reflns_av_R_equivalents 0.1154
_diffrn_reflns_av_unetI/netI 0.1531
_diffrn_reflns_limit_h_max 22
_diffrn_reflns_limit_h_min -22
_diffrn_reflns_limit_k_max 10
_diffrn_reflns_limit_k_min -8
_diffrn_reflns_limit_l_max 30
_diffrn_reflns_limit_l_min -30
_diffrn_reflns_number 28904
_diffrn_reflns_theta_full 24.71
_diffrn_reflns_theta_max 24.71
_diffrn_reflns_theta_min 2.45
_diffrn_source 'sealed X-ray tube'
_exptl_absorpt_coefficient_mu 0.863
_exptl_absorpt_correction_T_max 0.9581
_exptl_absorpt_correction_T_min 0.9028
_exptl_absorpt_correction_type multi-scan
_exptl_absorpt_process_details
;
        CrysAlis RED, Oxford Diffraction Ltd.,
        Version 1.171.32.5 (release 08-05-2007 CrysAlis171 .NET)
        (compiled May  8 2007,13:10:02)
        Empirical absorption correction using spherical harmonics,
 implemented in SCALE3 ABSPACK scaling algorithm.
;
_exptl_crystal_colour red
_exptl_crystal_density_diffrn 1.328
_exptl_crystal_density_method 'not measured'
_exptl_crystal_description
;
        rectangular plate, main faces {1 0 1}, long axis [0 1 0],
        unstable in open air at room temperature
;
_exptl_crystal_F_000 1848
_exptl_crystal_size_max 0.18
_exptl_crystal_size_mid 0.10
_exptl_crystal_size_min 0.05
_refine_diff_density_max 0.453
_refine_diff_density_min -0.333
_refine_diff_density_rms 0.082
_refine_ls_extinction_method none
_refine_ls_goodness_of_fit_ref 0.889
_refine_ls_hydrogen_treatment constr
_refine_ls_matrix_type full
_refine_ls_number_parameters 481
_refine_ls_number_reflns 7526
_refine_ls_number_restraints 51
_refine_ls_restrained_S_all 0.896
_refine_ls_R_factor_all 0.1248
_refine_ls_R_factor_gt 0.0479
_refine_ls_shift/su_max 0.001
_refine_ls_shift/su_mean 0
_refine_ls_structure_factor_coef Fsqd
_refine_ls_weighting_details 'calc w=1/[\s^2^(Fo^2^)+(0.0398P)^2^+0.0000P] where P=(Fo^2^+2Fc^2^)/3'
_refine_ls_weighting_scheme calc
_refine_ls_wR_factor_gt 0.0882
_refine_ls_wR_factor_ref 0.1065
_reflns_number_gt 3792
_reflns_number_total 7526
_reflns_threshold_expression >2sigma(I)
_cod_data_source_file om9011054_si_002.cif
_cod_data_source_block sl74-d
_cod_depositor_comments
;
The following automatic conversions were performed:

'_diffrn_radiation_probe' value 'X-ray' changed to 'x-ray' according
to /home/saulius/struct/CIF-dictionaries/cif_core.dic dictionary
named 'cif_core.dic' version 2.4.1 from 2010-06-29.

Automatic conversion script
Id: cif_fix_values 1715 2011-07-08 13:25:40Z adriana 

The following automatic conversions were performed:

'_refine_ls_hydrogen_treatment' value 'const' was replaced with the
value 'constr' as specified in the replacement file
'src/cod-tools/trunk/data/replacement-values/replacement_values.lst'.

Automatic conversion script
Id: cif_fix_values 5376 2017-05-30 11:51:03Z andrius 
;
_cod_original_sg_symbol_Hall -P2yn
_cod_original_sg_symbol_H-M P21/n
_cod_database_code 4067739

loop_
_symmetry_equiv_pos_as_xyz
'x, y, z'
'-x+1/2, y+1/2, -z+1/2'
'-x, -y, -z'
'x-1/2, -y-1/2, z-1/2'

loop_
_atom_site_label
_atom_site_type_symbol
_atom_site_fract_x
_atom_site_fract_y
_atom_site_fract_z
_atom_site_U_iso_or_equiv
_atom_site_adp_type
_atom_site_occupancy
_atom_site_symmetry_multiplicity
_atom_site_calc_flag
_atom_site_refinement_flags
_atom_site_disorder_assembly
_atom_site_disorder_group
C1 C 0.6284(3) 0.3613(5) 0.3212(2) 0.0317(13) Uani 1 1 d . . .
C2 C 0.5863(3) 0.1066(6) 0.3182(2) 0.0329(14) Uani 1 1 d . . .
C3 C 0.4439(3) 0.4205(5) 0.1522(2) 0.0309(13) Uani 1 1 d . . .
C4 C 0.5512(3) 0.2282(6) 0.2040(2) 0.0379(14) Uani 1 1 d . . .
C10 C 0.4686(3) 0.2941(5) 0.42101(18) 0.0284(12) Uani 1 1 d . . .
C11 C 0.4104(3) 0.3884(6) 0.4114(2) 0.0379(14) Uani 1 1 d . . .
H11 H 0.4148 0.4815 0.3977 0.045 Uiso 1 1 calc R . .
C12 C 0.3461(3) 0.3481(7) 0.4217(2) 0.0538(17) Uani 1 1 d . . .
H12 H 0.3064 0.4133 0.4148 0.065 Uiso 1 1 calc R . .
C13 C 0.3393(3) 0.2159(7) 0.4414(2) 0.0544(17) Uani 1 1 d . . .
H13 H 0.2949 0.1891 0.4485 0.065 Uiso 1 1 calc R . .
C14 C 0.3963(3) 0.1199(6) 0.4512(2) 0.0441(15) Uani 1 1 d . . .
H14 H 0.3915 0.0274 0.4652 0.053 Uiso 1 1 calc R . .
C15 C 0.4605(3) 0.1592(5) 0.44057(19) 0.0349(14) Uani 1 1 d . . .
H15 H 0.4996 0.0927 0.4468 0.042 Uiso 1 1 calc R . .
C20 C 0.6234(3) 0.2676(5) 0.4560(2) 0.0313(13) Uani 1 1 d . . .
C21 C 0.6258(3) 0.2984(6) 0.5088(2) 0.0406(15) Uani 1 1 d . . .
H21 H 0.5877 0.353 0.5162 0.049 Uiso 1 1 calc R . .
C22 C 0.6822(4) 0.2512(6) 0.5510(2) 0.0570(18) Uani 1 1 d . . .
H22 H 0.6836 0.2745 0.5871 0.068 Uiso 1 1 calc R . .
C23 C 0.7362(4) 0.1707(7) 0.5405(3) 0.0591(19) Uani 1 1 d . . .
H23 H 0.7749 0.1372 0.5697 0.071 Uiso 1 1 calc R . .
C24 C 0.7353(3) 0.1379(7) 0.4892(3) 0.0626(18) Uani 1 1 d . . .
H24 H 0.773 0.0818 0.4822 0.075 Uiso 1 1 calc R . .
C25 C 0.6783(3) 0.1876(6) 0.4472(2) 0.0533(17) Uani 1 1 d . . .
H25 H 0.6776 0.165 0.4111 0.064 Uiso 1 1 calc R . .
C30 C 0.4065(3) 0.0471(5) 0.1798(2) 0.0271(13) Uani 1 1 d . . .
C31 C 0.4282(3) -0.0859(5) 0.2006(2) 0.0409(15) Uani 1 1 d . . .
H31 H 0.4491 -0.097 0.2384 0.049 Uiso 1 1 calc R . .
C32 C 0.4202(3) -0.2033(6) 0.1674(3) 0.0591(18) Uani 1 1 d . . .
H32 H 0.4347 -0.2948 0.1828 0.071 Uiso 1 1 calc R . .
C33 C 0.3920(3) -0.1918(6) 0.1133(2) 0.0540(18) Uani 1 1 d . . .
H33 H 0.3877 -0.2734 0.0906 0.065 Uiso 1 1 calc R . .
C34 C 0.3698(4) -0.0595(6) 0.0920(2) 0.064(2) Uani 1 1 d . . .
H34 H 0.3491 -0.0493 0.0542 0.077 Uiso 1 1 calc R . .
C35 C 0.3772(3) 0.0585(6) 0.1249(2) 0.0545(18) Uani 1 1 d . . .
H35 H 0.3618 0.1495 0.1094 0.065 Uiso 1 1 calc R . .
C40 C 0.3163(2) 0.2575(5) 0.20477(18) 0.0242(12) Uani 1 1 d . . .
C41 C 0.2941(3) 0.3992(5) 0.19429(18) 0.0276(13) Uani 1 1 d . . .
H41 H 0.3294 0.4706 0.194 0.033 Uiso 1 1 calc R . .
C42 C 0.2219(3) 0.4382(6) 0.1843(2) 0.0381(14) Uani 1 1 d . . .
H42 H 0.2073 0.5349 0.1763 0.046 Uiso 1 1 calc R . .
C43 C 0.1719(3) 0.3349(6) 0.1860(2) 0.0424(15) Uani 1 1 d . . .
H43 H 0.1223 0.3615 0.18 0.051 Uiso 1 1 calc R . .
C44 C 0.1911(3) 0.1948(6) 0.1961(2) 0.0386(14) Uani 1 1 d . . .
H44 H 0.1554 0.1249 0.1972 0.046 Uiso 1 1 calc R . .
C45 C 0.2632(3) 0.1557(5) 0.20477(19) 0.0308(13) Uani 1 1 d . . .
H45 H 0.2767 0.0579 0.2108 0.037 Uiso 1 1 calc R . .
C51 C 0.5217(3) 0.6238(5) 0.32062(18) 0.0274(12) Uani 1 1 d . . .
H51A H 0.573 0.6178 0.3196 0.033 Uiso 1 1 calc R . .
H51B H 0.4995 0.7104 0.3005 0.033 Uiso 1 1 calc R . .
C52 C 0.5665(3) 0.5286(5) 0.41259(19) 0.0317(13) Uani 1 1 d . . .
H52A H 0.5641 0.549 0.4497 0.038 Uiso 1 1 calc R . .
H52B H 0.6171 0.5481 0.4118 0.038 Uiso 1 1 calc R . .
C53 C 0.5337(3) 0.7771(5) 0.3976(2) 0.0415(15) Uani 1 1 d . . .
H53A H 0.5237 0.7829 0.4327 0.062 Uiso 1 1 calc R . .
H53B H 0.5027 0.8454 0.3726 0.062 Uiso 1 1 calc R . .
H53C H 0.5849 0.8003 0.4017 0.062 Uiso 1 1 calc R . .
N1 N 0.5185(2) 0.6318(4) 0.37602(15) 0.0276(10) Uani 1 1 d . . .
O1 O 0.68462(19) 0.4153(4) 0.32595(15) 0.0447(10) Uani 1 1 d . . .
O2 O 0.6118(2) -0.0062(4) 0.31781(16) 0.0543(12) Uani 1 1 d . . .
O3 O 0.4119(2) 0.4504(4) 0.10837(15) 0.0473(11) Uani 1 1 d . . .
O4 O 0.5876(2) 0.1410(4) 0.19291(16) 0.0565(12) Uani 1 1 d . . .
P1 P 0.54945(7) 0.33576(14) 0.40010(5) 0.0277(3) Uani 1 1 d . . .
P2 P 0.41149(7) 0.20606(14) 0.22195(5) 0.0240(3) Uani 1 1 d . . .
S1 S 0.47197(6) 0.46422(13) 0.29000(5) 0.0248(3) Uani 1 1 d . A .
S2 S 0.43763(7) 0.14356(14) 0.30101(5) 0.0293(3) Uani 1 1 d . . .
Fe1 Fe 0.54641(4) 0.27541(7) 0.31679(3) 0.0248(2) Uani 1 1 d . A .
Fe2 Fe 0.49603(4) 0.36691(7) 0.21666(3) 0.0255(2) Uani 1 1 d . . .
C60A C 0.6647(3) 0.6817(6) 0.2018(2) 0.0490(16) Uani 0.75 1 d P A 1
C65A C 0.5683(3) 0.5030(6) 0.2151(2) 0.0308(13) Uani 0.75 1 d P A 1
N60A N 0.6112(2) 0.5839(5) 0.21129(18) 0.0409(12) Uani 0.75 1 d PD A 1
C61A C 0.7229(5) 0.7076(10) 0.2558(4) 0.079(3) Uiso 0.75 1 d PGD A 1
H61A H 0.7472 0.617 0.2691 0.119 Uiso 0.75 1 calc PR A 1
H61B H 0.6996 0.7457 0.2823 0.119 Uiso 0.75 1 calc PR A 1
H61C H 0.7588 0.7766 0.2504 0.119 Uiso 0.75 1 calc PR A 1
C62A C 0.6965(5) 0.6128(9) 0.1589(4) 0.067(3) Uiso 0.75 1 d P A 1
H62A H 0.7178 0.5196 0.172 0.101 Uiso 0.75 1 calc PR A 1
H62B H 0.7342 0.6754 0.1523 0.101 Uiso 0.75 1 calc PR A 1
H62C H 0.6577 0.5998 0.1253 0.101 Uiso 0.75 1 calc PR A 1
C63A C 0.6276(5) 0.8214(9) 0.1807(4) 0.072(3) Uiso 0.75 1 d P A 1
H63A H 0.6091 0.8663 0.2086 0.108 Uiso 0.75 1 calc PR A 1
H63B H 0.587 0.8028 0.1486 0.108 Uiso 0.75 1 calc PR A 1
H63C H 0.6626 0.8857 0.1712 0.108 Uiso 0.75 1 calc PR A 1
C60B C 0.6647(3) 0.6817(6) 0.2018(2) 0.0490(16) Uani 0.25 1 d P A 2
C65B C 0.5683(3) 0.5030(6) 0.2151(2) 0.0308(13) Uani 0.25 1 d P A 2
N60B N 0.6112(2) 0.5839(5) 0.21129(18) 0.0409(12) Uani 0.25 1 d PD A 2
C61B C 0.6254(16) 0.764(3) 0.1458(10) 0.097(11) Uiso 0.25 1 d PGD A 2
H61D H 0.6089 0.6939 0.1168 0.145 Uiso 0.25 1 calc PR A 2
H61E H 0.6602 0.8301 0.1368 0.145 Uiso 0.25 1 calc PR A 2
H61F H 0.5836 0.8185 0.1502 0.145 Uiso 0.25 1 calc PR A 2
C62B C 0.6699(18) 0.791(3) 0.2437(13) 0.112(12) Uiso 0.25 1 d P A 2
H62D H 0.6209 0.823 0.2432 0.168 Uiso 0.25 1 calc PR A 2
H62E H 0.698 0.8729 0.2367 0.168 Uiso 0.25 1 calc PR A 2
H62F H 0.6942 0.7502 0.2791 0.168 Uiso 0.25 1 calc PR A 2
C63B C 0.7240(15) 0.602(2) 0.1938(11) 0.075(9) Uiso 0.25 1 d P A 2
H63D H 0.7074 0.5444 0.161 0.113 Uiso 0.25 1 calc PR A 2
H63E H 0.7435 0.539 0.2249 0.113 Uiso 0.25 1 calc PR A 2
H63F H 0.7622 0.6682 0.1902 0.113 Uiso 0.25 1 calc PR A 2
C71A C 0.7649(8) 0.729(2) 0.4193(9) 0.206(7) Uiso 0.75 1 d PD B 1
H71A H 0.726 0.6786 0.3928 0.308 Uiso 0.75 1 calc PR B 1
H71B H 0.7642 0.8307 0.4095 0.308 Uiso 0.75 1 calc PR B 1
H71C H 0.7573 0.7199 0.4552 0.308 Uiso 0.75 1 calc PR B 1
C72A C 0.8336(8) 0.6682(18) 0.4198(7) 0.227(8) Uiso 0.75 1 d PD B 1
H72A H 0.8352 0.5666 0.4311 0.272 Uiso 0.75 1 calc PR B 1
H72B H 0.84 0.6718 0.3831 0.272 Uiso 0.75 1 calc PR B 1
C73A C 0.8871(8) 0.7408(19) 0.4539(7) 0.228(8) Uiso 0.75 1 d PD B 1
H73A H 0.8811 0.7314 0.4907 0.274 Uiso 0.75 1 calc PR B 1
H73B H 0.8815 0.8435 0.4441 0.274 Uiso 0.75 1 calc PR B 1
C74A C 0.9573(8) 0.6989(19) 0.4556(7) 0.225(8) Uiso 0.75 1 d PD B 1
H74A H 0.9616 0.5937 0.46 0.27 Uiso 0.75 1 calc PR B 1
H74B H 0.9673 0.7242 0.4211 0.27 Uiso 0.75 1 calc PR B 1
C75A C 1.0075(9) 0.764(2) 0.4973(9) 0.344(11) Uiso 0.75 1 d PD B 1
H75A H 0.9906 0.7579 0.5302 0.413 Uiso 0.75 1 calc PR B 1
H75B H 1.0104 0.8668 0.4886 0.413 Uiso 0.75 1 calc PR B 1
C76A C 1.0771(9) 0.705(2) 0.5085(8) 0.300(11) Uiso 0.75 1 d PD B 1
H76A H 1.1001 0.7071 0.5475 0.45 Uiso 0.75 1 calc PR B 1
H76B H 1.1065 0.7603 0.49 0.45 Uiso 0.75 1 calc PR B 1
H76C H 1.0735 0.6054 0.4958 0.45 Uiso 0.75 1 calc PR B 1
C71B C 0.7535(14) 0.780(5) 0.419(2) 0.206(7) Uiso 0.25 1 d PD C 2
H71D H 0.7172 0.7608 0.3843 0.308 Uiso 0.25 1 calc PR C 2
H71E H 0.7432 0.8734 0.4326 0.308 Uiso 0.25 1 calc PR C 2
H71F H 0.7516 0.7052 0.4447 0.308 Uiso 0.25 1 calc PR C 2
C72B C 0.8243(14) 0.783(4) 0.4105(14) 0.227(8) Uiso 0.25 1 d PD C 2
H72C H 0.8337 0.6915 0.3945 0.272 Uiso 0.25 1 calc PR C 2
H72D H 0.8267 0.8612 0.385 0.272 Uiso 0.25 1 calc PR C 2
C73B C 0.8752(11) 0.805(3) 0.4572(14) 0.228(8) Uiso 0.25 1 d PD C 2
H73C H 0.8756 0.7204 0.4806 0.274 Uiso 0.25 1 calc PR C 2
H73D H 0.8606 0.8886 0.4752 0.274 Uiso 0.25 1 calc PR C 2
C74B C 0.9449(12) 0.827(3) 0.4541(12) 0.225(8) Uiso 0.25 1 d PD C 2
H74C H 0.9575 0.7518 0.4312 0.27 Uiso 0.25 1 calc PR C 2
H74D H 0.9474 0.9208 0.4369 0.27 Uiso 0.25 1 calc PR C 2
C75B C 0.9944(10) 0.8244(11) 0.5040(11) 0.344(11) Uiso 0.25 1 d PD C 2
H75C H 0.985 0.7391 0.5239 0.413 Uiso 0.25 1 calc PR C 2
H75D H 0.9871 0.9103 0.5244 0.413 Uiso 0.25 1 calc PR C 2
C76B C 1.0665(10) 0.821(3) 0.5025(11) 0.300(11) Uiso 0.25 1 d PD C 2
H76D H 1.0962 0.7706 0.5344 0.45 Uiso 0.25 1 calc PR C 2
H76E H 1.0846 0.9194 0.5023 0.45 Uiso 0.25 1 calc PR C 2
H76F H 1.0697 0.7712 0.4698 0.45 Uiso 0.25 1 calc PR C 2

loop_
_atom_site_aniso_label
_atom_site_aniso_U_11
_atom_site_aniso_U_22
_atom_site_aniso_U_33
_atom_site_aniso_U_23
_atom_site_aniso_U_13
_atom_site_aniso_U_12
C1 0.030(3) 0.031(3) 0.031(3) 0.001(3) 0.003(3) 0.012(3)
C2 0.020(3) 0.038(4) 0.038(3) 0.002(3) 0.003(3) 0.000(3)
C3 0.034(3) 0.024(3) 0.036(4) -0.007(3) 0.012(3) -0.004(3)
C4 0.033(3) 0.037(4) 0.048(4) 0.007(3) 0.018(3) -0.005(3)
C10 0.034(3) 0.030(3) 0.019(3) -0.001(3) 0.004(3) -0.002(3)
C11 0.042(4) 0.034(3) 0.044(4) -0.001(3) 0.023(3) -0.001(3)
C12 0.046(4) 0.054(4) 0.070(5) 0.001(4) 0.030(4) 0.006(3)
C13 0.046(4) 0.065(5) 0.064(4) -0.011(4) 0.033(4) -0.021(4)
C14 0.053(4) 0.040(4) 0.042(4) 0.000(3) 0.016(3) -0.014(3)
C15 0.041(4) 0.032(3) 0.032(3) 0.000(3) 0.010(3) -0.004(3)
C20 0.034(3) 0.027(3) 0.033(3) 0.005(3) 0.007(3) -0.006(3)
C21 0.047(4) 0.038(3) 0.031(3) 0.002(3) 0.001(3) -0.001(3)
C22 0.079(5) 0.045(4) 0.039(4) 0.003(3) 0.002(4) -0.010(4)
C23 0.055(5) 0.056(5) 0.044(4) 0.010(4) -0.023(4) -0.010(4)
C24 0.040(4) 0.073(5) 0.067(5) 0.008(4) 0.002(4) 0.014(4)
C25 0.042(4) 0.080(5) 0.031(3) 0.010(3) -0.001(3) 0.016(4)
C30 0.028(3) 0.021(3) 0.032(3) 0.000(3) 0.009(3) 0.000(2)
C31 0.060(4) 0.025(3) 0.032(3) 0.001(3) 0.004(3) 0.007(3)
C32 0.088(5) 0.023(3) 0.057(4) -0.001(3) 0.005(4) 0.013(3)
C33 0.085(5) 0.030(4) 0.045(4) -0.011(3) 0.014(4) 0.008(3)
C34 0.111(6) 0.042(4) 0.034(4) -0.004(3) 0.010(4) 0.009(4)
C35 0.097(5) 0.022(3) 0.036(4) 0.000(3) 0.006(4) 0.011(3)
C40 0.026(3) 0.026(3) 0.019(3) 0.001(2) 0.005(2) 0.001(2)
C41 0.028(3) 0.028(3) 0.026(3) -0.004(2) 0.007(3) -0.004(2)
C42 0.036(4) 0.037(3) 0.036(3) -0.004(3) 0.002(3) 0.012(3)
C43 0.021(3) 0.057(4) 0.045(4) -0.008(3) 0.001(3) 0.003(3)
C44 0.028(3) 0.045(4) 0.041(3) -0.001(3) 0.006(3) -0.012(3)
C45 0.027(3) 0.033(3) 0.030(3) 0.005(3) 0.005(3) -0.006(3)
C51 0.029(3) 0.023(3) 0.031(3) 0.002(3) 0.009(3) 0.003(2)
C52 0.032(3) 0.036(3) 0.025(3) 0.001(3) 0.006(3) -0.006(3)
C53 0.055(4) 0.031(3) 0.033(3) -0.005(3) 0.004(3) 0.001(3)
N1 0.034(2) 0.021(2) 0.026(2) -0.002(2) 0.005(2) 0.002(2)
O1 0.027(2) 0.045(2) 0.062(3) 0.002(2) 0.013(2) -0.0028(19)
O2 0.056(3) 0.035(2) 0.074(3) 0.006(2) 0.021(2) 0.017(2)
O3 0.058(3) 0.047(3) 0.031(2) 0.004(2) 0.002(2) -0.004(2)
O4 0.054(3) 0.047(3) 0.079(3) -0.001(2) 0.036(2) 0.015(2)
P1 0.0278(8) 0.0286(8) 0.0243(8) 0.0006(7) 0.0035(7) 0.0006(6)
P2 0.0237(8) 0.0249(8) 0.0224(7) 0.0013(6) 0.0047(6) 0.0013(6)
S1 0.0215(7) 0.0255(8) 0.0260(7) -0.0006(6) 0.0042(6) 0.0008(6)
S2 0.0288(8) 0.0309(8) 0.0269(7) 0.0024(7) 0.0052(6) -0.0062(6)
Fe1 0.0216(4) 0.0252(4) 0.0263(4) 0.0015(4) 0.0048(3) 0.0016(3)
Fe2 0.0252(4) 0.0256(4) 0.0258(4) 0.0005(4) 0.0075(4) -0.0003(4)
C60A 0.045(4) 0.048(4) 0.062(4) 0.000(3) 0.029(4) -0.007(3)
C65A 0.026(3) 0.036(3) 0.031(3) -0.003(3) 0.008(3) 0.005(3)
N60A 0.037(3) 0.039(3) 0.052(3) 0.000(2) 0.021(3) -0.013(2)
C60B 0.045(4) 0.048(4) 0.062(4) 0.000(3) 0.029(4) -0.007(3)
C65B 0.026(3) 0.036(3) 0.031(3) -0.003(3) 0.008(3) 0.005(3)
N60B 0.037(3) 0.039(3) 0.052(3) 0.000(2) 0.021(3) -0.013(2)

loop_
_atom_type_symbol
_atom_type_description
_atom_type_scat_dispersion_real
_atom_type_scat_dispersion_imag
_atom_type_scat_source
C C 0.0033 0.0016 'International Tables Vol C Tables 4.2.6.8 and 6.1.1.4'
H H 0 0 'International Tables Vol C Tables 4.2.6.8 and 6.1.1.4'
N N 0.0061 0.0033 'International Tables Vol C Tables 4.2.6.8 and 6.1.1.4'
O O 0.0106 0.006 'International Tables Vol C Tables 4.2.6.8 and 6.1.1.4'
P P 0.1023 0.0942 'International Tables Vol C Tables 4.2.6.8 and 6.1.1.4'
S S 0.1246 0.1234 'International Tables Vol C Tables 4.2.6.8 and 6.1.1.4'
Fe Fe 0.3463 0.8444 'International Tables Vol C Tables 4.2.6.8 and 6.1.1.4'

loop_
_exptl_crystal_face_index_h
_exptl_crystal_face_index_k
_exptl_crystal_face_index_l
_exptl_crystal_face_perp_dist
-1 0 1 0.025
1 0 -1 0.025
1 0 1 0.035
-1 0 -1 0.045
0 1 0 0.08
0 -1 0 0.1
1 0 0 0.025
-1 0 0 0.035
0 -1 -1 0.08
0 1 1 0.085
1 1 -1 0.07

loop_
_geom_angle_atom_site_label_1
_geom_angle_atom_site_label_2
_geom_angle_atom_site_label_3
_geom_angle
O1 C1 Fe1 177.2(5)
O2 C2 Fe1 178.3(5)
O3 C3 Fe2 176.0(5)
O4 C4 Fe2 176.0(5)
C15 C10 C11 118.5(5)
C15 C10 P1 119.7(4)
C11 C10 P1 121.3(4)
C12 C11 C10 120.5(5)
C12 C11 H11 119.8
C10 C11 H11 119.8
C13 C12 C11 120.3(6)
C13 C12 H12 119.9
C11 C12 H12 119.9
C12 C13 C14 120.4(6)
C12 C13 H13 119.8
C14 C13 H13 119.8
C13 C14 C15 119.5(5)
C13 C14 H14 120.2
C15 C14 H14 120.2
C14 C15 C10 120.8(5)
C14 C15 H15 119.6
C10 C15 H15 119.6
C25 C20 C21 117.7(5)
C25 C20 P1 121.6(4)
C21 C20 P1 120.7(4)
C22 C21 C20 121.2(6)
C22 C21 H21 119.4
C20 C21 H21 119.4
C23 C22 C21 119.4(6)
C23 C22 H22 120.3
C21 C22 H22 120.3
C24 C23 C22 120.9(6)
C24 C23 H23 119.5
C22 C23 H23 119.5
C23 C24 C25 118.8(6)
C23 C24 H24 120.6
C25 C24 H24 120.6
C20 C25 C24 122.0(6)
C20 C25 H25 119
C24 C25 H25 119
C31 C30 C35 117.8(5)
C31 C30 P2 122.9(4)
C35 C30 P2 119.3(4)
C30 C31 C32 120.6(5)
C30 C31 H31 119.7
C32 C31 H31 119.7
C33 C32 C31 121.6(5)
C33 C32 H32 119.2
C31 C32 H32 119.2
C32 C33 C34 118.4(5)
C32 C33 H33 120.8
C34 C33 H33 120.8
C33 C34 C35 120.5(6)
C33 C34 H34 119.7
C35 C34 H34 119.7
C34 C35 C30 121.1(5)
C34 C35 H35 119.4
C30 C35 H35 119.4
C45 C40 C41 117.8(4)
C45 C40 P2 120.2(4)
C41 C40 P2 121.9(4)
C42 C41 C40 121.4(5)
C42 C41 H41 119.3
C40 C41 H41 119.3
C43 C42 C41 118.7(5)
C43 C42 H42 120.6
C41 C42 H42 120.6
C44 C43 C42 121.9(5)
C44 C43 H43 119.1
C42 C43 H43 119.1
C43 C44 C45 119.1(5)
C43 C44 H44 120.4
C45 C44 H44 120.4
C44 C45 C40 121.0(5)
C44 C45 H45 119.5
C40 C45 H45 119.5
N1 C51 S1 108.0(3)
N1 C51 H51A 110.1
S1 C51 H51A 110.1
N1 C51 H51B 110.1
S1 C51 H51B 110.1
H51A C51 H51B 108.4
N1 C52 P1 118.5(3)
N1 C52 H52A 107.7
P1 C52 H52A 107.7
N1 C52 H52B 107.7
P1 C52 H52B 107.7
H52A C52 H52B 107.1
N1 C53 H53A 109.5
N1 C53 H53B 109.5
H53A C53 H53B 109.5
N1 C53 H53C 109.5
H53A C53 H53C 109.5
H53B C53 H53C 109.5
C51 N1 C53 111.4(4)
C51 N1 C52 114.0(4)
C53 N1 C52 109.9(4)
C10 P1 C20 103.1(2)
C10 P1 C52 106.4(2)
C20 P1 C52 98.1(2)
C10 P1 Fe1 116.16(16)
C20 P1 Fe1 118.90(18)
C52 P1 Fe1 112.04(16)
C40 P2 C30 100.7(2)
C40 P2 S2 105.61(16)
C30 P2 S2 108.62(17)
C40 P2 Fe2 120.04(16)
C30 P2 Fe2 115.36(16)
S2 P2 Fe2 105.78(7)
C51 S1 Fe1 107.28(16)
C51 S1 Fe2 119.18(16)
Fe1 S1 Fe2 71.53(4)
P2 S2 Fe1 88.98(6)
C1 Fe1 C2 92.0(2)
C1 Fe1 P1 92.28(17)
C2 Fe1 P1 108.46(18)
C1 Fe1 S1 98.12(16)
C2 Fe1 S1 161.52(17)
P1 Fe1 S1 86.68(5)
C1 Fe1 S2 172.57(17)
C2 Fe1 S2 83.77(16)
P1 Fe1 S2 94.83(5)
S1 Fe1 S2 84.43(5)
C1 Fe1 Fe2 89.53(16)
C2 Fe1 Fe2 110.59(17)
P1 Fe1 Fe2 140.82(5)
S1 Fe1 Fe2 54.38(4)
S2 Fe1 Fe2 86.30(4)
C3 Fe2 C4 104.2(2)
C3 Fe2 C65A 90.8(2)
C4 Fe2 C65A 90.6(2)
C3 Fe2 P2 91.11(17)
C4 Fe2 P2 89.91(17)
C65A Fe2 P2 177.82(16)
C3 Fe2 S1 118.96(17)
C4 Fe2 S1 136.48(18)
C65A Fe2 S1 93.93(15)
P2 Fe2 S1 84.23(5)
C3 Fe2 Fe1 167.53(17)
C4 Fe2 Fe1 82.47(18)
C65A Fe2 Fe1 99.73(15)
P2 Fe2 Fe1 78.24(4)
S1 Fe2 Fe1 54.09(4)
N60A C60A C63A 108.9(5)
N60A C60A C61A 108.3(5)
C63A C60A C61A 109.8(6)
N60A C60A C62A 107.3(5)
C63A C60A C62A 109.9(6)
C61A C60A C62A 112.5(6)
N60A C65A Fe2 176.4(5)
C65A N60A C60A 175.1(6)
C60A C61A H61A 109.5
C60A C61A H61B 109.5
H61A C61A H61B 109.5
C60A C61A H61C 109.5
H61A C61A H61C 109.5
H61B C61A H61C 109.5
C60A C62A H62A 109.5
C60A C62A H62B 109.5
H62A C62A H62B 109.5
C60A C62A H62C 109.5
H62A C62A H62C 109.5
H62B C62A H62C 109.5
C60A C63A H63A 109.5
C60A C63A H63B 109.5
H63A C63A H63B 109.5
C60A C63A H63C 109.5
H63A C63A H63C 109.5
H63B C63A H63C 109.5
H61D C61B H61E 109.5
H61D C61B H61F 109.5
H61E C61B H61F 109.5
H62D C62B H62E 109.5
H62D C62B H62F 109.5
H62E C62B H62F 109.5
H63D C63B H63E 109.5
H63D C63B H63F 109.5
H63E C63B H63F 109.5
C72A C71A H71A 109.5
C72A C71A H71B 109.5
H71A C71A H71B 109.5
C72A C71A H71C 109.5
H71A C71A H71C 109.5
H71B C71A H71C 109.5
C73A C72A C71A 109.8(14)
C73A C72A H72A 109.7
C71A C72A H72A 109.7
C73A C72A H72B 109.7
C71A C72A H72B 109.7
H72A C72A H72B 108.2
C72A C73A C74A 115.8(17)
C72A C73A H73A 108.3
C74A C73A H73A 108.3
C72A C73A H73B 108.3
C74A C73A H73B 108.3
H73A C73A H73B 107.4
C75A C74A C73A 111.2(15)
C75A C74A H74A 109.4
C73A C74A H74A 109.4
C75A C74A H74B 109.4
C73A C74A H74B 109.4
H74A C74A H74B 108
C74A C75A C76A 114.0(15)
C74A C75A H75A 108.8
C76A C75A H75A 108.8
C74A C75A H75B 108.8
C76A C75A H75B 108.8
H75A C75A H75B 107.6
C75A C76A H76A 109.5
C75A C76A H76B 109.5
H76A C76A H76B 109.5
C75A C76A H76C 109.5
H76A C76A H76C 109.5
H76B C76A H76C 109.5
C72B C71B H71D 109.5
C72B C71B H71E 109.5
H71D C71B H71E 109.5
C72B C71B H71F 109.5
H71D C71B H71F 109.5
H71E C71B H71F 109.5
C73B C72B C71B 111(2)
C73B C72B H72C 109.5
C71B C72B H72C 109.5
C73B C72B H72D 109.5
C71B C72B H72D 109.5
H72C C72B H72D 108.1
C72B C73B C74B 117(2)
C72B C73B H73C 108.2
C74B C73B H73C 108.2
C72B C73B H73D 108.2
C74B C73B H73D 108.2
H73C C73B H73D 107.3
C75B C74B C73B 112(2)
C75B C74B H74C 109.2
C73B C74B H74C 109.2
C75B C74B H74D 109.2
C73B C74B H74D 109.2
H74C C74B H74D 107.9
C74B C75B C76B 114.0(19)
C74B C75B H75C 108.7
C76B C75B H75C 108.7
C74B C75B H75D 108.7
C76B C75B H75D 108.7
H75C C75B H75D 107.6
C75B C76B H76D 109.5
C75B C76B H76E 109.5
H76D C76B H76E 109.5
C75B C76B H76F 109.5
H76D C76B H76F 109.5
H76E C76B H76F 109.5

loop_
_geom_bond_atom_site_label_1
_geom_bond_atom_site_label_2
_geom_bond_distance
C1 O1 1.163(5)
C1 Fe1 1.737(6)
C2 O2 1.162(5)
C2 Fe1 1.746(6)
C3 O3 1.160(5)
C3 Fe2 1.757(6)
C4 O4 1.158(6)
C4 Fe2 1.757(6)
C10 C15 1.381(6)
C10 C11 1.387(6)
C10 P1 1.815(5)
C11 C12 1.381(7)
C11 H11 0.95
C12 C13 1.355(7)
C12 H12 0.95
C13 C14 1.380(7)
C13 H13 0.95
C14 C15 1.380(7)
C14 H14 0.95
C15 H15 0.95
C20 C25 1.358(7)
C20 C21 1.382(7)
C20 P1 1.829(5)
C21 C22 1.374(7)
C21 H21 0.95
C22 C23 1.363(8)
C22 H22 0.95
C23 C24 1.354(8)
C23 H23 0.95
C24 C25 1.387(7)
C24 H24 0.95
C25 H25 0.95
C30 C31 1.371(6)
C30 C35 1.375(7)
C30 P2 1.826(5)
C31 C32 1.373(7)
C31 H31 0.95
C32 C33 1.354(7)
C32 H32 0.95
C33 C34 1.369(7)
C33 H33 0.95
C34 C35 1.373(7)
C34 H34 0.95
C35 H35 0.95
C40 C45 1.391(6)
C40 C41 1.392(6)
C40 P2 1.815(5)
C41 C42 1.382(6)
C41 H41 0.95
C42 C43 1.368(7)
C42 H42 0.95
C43 C44 1.364(7)
C43 H43 0.95
C44 C45 1.383(7)
C44 H44 0.95
C45 H45 0.95
C51 N1 1.449(6)
C51 S1 1.824(5)
C51 H51A 0.99
C51 H51B 0.99
C52 N1 1.476(5)
C52 P1 1.841(5)
C52 H52A 0.99
C52 H52B 0.99
C53 N1 1.463(5)
C53 H53A 0.98
C53 H53B 0.98
C53 H53C 0.98
P1 Fe1 2.2067(15)
P2 S2 2.0449(17)
P2 Fe2 2.2384(14)
S1 Fe1 2.2501(14)
S1 Fe2 2.2583(14)
S2 Fe1 2.3534(14)
Fe1 Fe2 2.6350(10)
Fe2 C65A 1.886(6)
C60A N60A 1.442(6)
C60A C63A 1.512(9)
C60A C61A 1.541(10)
C60A C62A 1.544(10)
C65A N60A 1.139(6)
C61A H61A 0.98
C61A H61B 0.98
C61A H61C 0.98
C62A H62A 0.98
C62A H62B 0.98
C62A H62C 0.98
C63A H63A 0.98
C63A H63B 0.98
C63A H63C 0.98
C61B H61D 0.98
C61B H61E 0.98
C61B H61F 0.98
C62B H62D 0.98
C62B H62E 0.98
C62B H62F 0.98
C63B H63D 0.98
C63B H63E 0.98
C63B H63F 0.98
C71A C72A 1.428(13)
C71A H71A 0.98
C71A H71B 0.98
C71A H71C 0.98
C72A C73A 1.334(14)
C72A H72A 0.99
C72A H72B 0.99
C73A C74A 1.388(14)
C73A H73A 0.99
C73A H73B 0.99
C74A C75A 1.369(15)
C74A H74A 0.99
C74A H74B 0.99
C75A C76A 1.395(11)
C75A H75A 0.99
C75A H75B 0.99
C76A H76A 0.98
C76A H76B 0.98
C76A H76C 0.98
C71B C72B 1.428(18)
C71B H71D 0.98
C71B H71E 0.98
C71B H71F 0.98
C72B C73B 1.335(18)
C72B H72C 0.99
C72B H72D 0.99
C73B C74B 1.373(18)
C73B H73C 0.99
C73B H73D 0.99
C74B C75B 1.370(18)
C74B H74C 0.99
C74B H74D 0.99
C75B C76B 1.390(12)
C75B H75C 0.99
C75B H75D 0.99
C76B H76D 0.98
C76B H76E 0.98
C76B H76F 0.98
